data_7000452
loop_
_publ_author_name
'Lan, Ya-Qian'
'Li, Shun-Li'
'Shao, Kui-Zhan'
'Wang, Xin-Long'
'Hao, Xiang-Rong'
'Su, Zhong-Min'

_publ_section_title
;
 Combination of POMs and deliberately designed macrocations: a rational
 approach for synthesis of POM-pillared metal--organic framework
;
_journal_issue 6
_journal_name_full 'Dalton Transactions'
_journal_page_first 940
_journal_page_last 947
_journal_paper_doi 10.1039/b810287b
_journal_year 2009
_chemical_formula_sum 'C26 H36 Cu4 F4 Mo8 N12 O52 P V6'
_chemical_formula_weight 2782.96
_chemical_name_systematic
;
?
;
_space_group_IT_number 15
_symmetry_cell_setting monoclinic
_symmetry_space_group_name_Hall '-C 2yc'
_symmetry_space_group_name_H-M 'C 1 2/c 1'
_atom_sites_solution_hydrogens geom
_atom_sites_solution_primary direct
_atom_sites_solution_secondary difmap
_audit_creation_method SHELXL-97
_cell_angle_alpha 90.00
_cell_angle_beta 130.884(3)
_cell_angle_gamma 90.00
_cell_formula_units_Z 4
_cell_length_a 32.358(2)
_cell_length_b 11.923(3)
_cell_length_c 23.469(3)
_cell_measurement_reflns_used 689
_cell_measurement_temperature 293(2)
_cell_measurement_theta_max 25.12
_cell_measurement_theta_min 1.66
_cell_volume 6845(2)
_computing_cell_refinement 'SMART (Bruker, 1997)'
_computing_data_collection 'SMART (Bruker, 1997)'
_computing_data_reduction SAINT
_computing_molecular_graphics 'SHELXTL-PLUS (Sheldrick, 1990)'
_computing_publication_material SHELXL-97
_computing_structure_refinement 'SHELXL-97 (Sheldrick, 1997)'
_computing_structure_solution 'SHELXS-97(Sheldrick, 1997)'
_diffrn_ambient_temperature 293(2)
_diffrn_measured_fraction_theta_full 0.982
_diffrn_measured_fraction_theta_max 0.977
_diffrn_measurement_device_type 'Bruker APEX CCD area-detector'
_diffrn_measurement_method '\w scans'
_diffrn_radiation_monochromator graphite
_diffrn_radiation_source 'fine-focus sealed tube'
_diffrn_radiation_type MoK\a
_diffrn_radiation_wavelength 0.71069
_diffrn_reflns_av_R_equivalents 0.0974
_diffrn_reflns_av_sigmaI/netI 0.1151
_diffrn_reflns_limit_h_max 38
_diffrn_reflns_limit_h_min -35
_diffrn_reflns_limit_k_max 14
_diffrn_reflns_limit_k_min -9
_diffrn_reflns_limit_l_max 26
_diffrn_reflns_limit_l_min -27
_diffrn_reflns_number 16403
_diffrn_reflns_theta_full 25.00
_diffrn_reflns_theta_max 25.12
_diffrn_reflns_theta_min 1.66
_diffrn_standards_number 0
_exptl_absorpt_coefficient_mu 3.552
_exptl_absorpt_correction_T_max 0.357
_exptl_absorpt_correction_T_min 0.334
_exptl_absorpt_correction_type multi-scan
_exptl_absorpt_process_details 'SADABS(Sheldrick, 1996)'
_exptl_crystal_colour black
_exptl_crystal_density_diffrn 2.700
_exptl_crystal_density_method 'not measured'
_exptl_crystal_description block
_exptl_crystal_F_000 5332
_exptl_crystal_size_max 0.32
_exptl_crystal_size_mid 0.30
_exptl_crystal_size_min 0.29
_refine_diff_density_max 1.478
_refine_diff_density_min -1.251
_refine_diff_density_rms 0.221
_refine_ls_extinction_method none
_refine_ls_goodness_of_fit_ref 0.973
_refine_ls_hydrogen_treatment constr
_refine_ls_matrix_type full
_refine_ls_number_parameters 510
_refine_ls_number_reflns 5976
_refine_ls_number_restraints 0
_refine_ls_restrained_S_all 0.973
_refine_ls_R_factor_all 0.1293
_refine_ls_R_factor_gt 0.0698
_refine_ls_shift/su_max 0.000
_refine_ls_shift/su_mean 0.000
_refine_ls_structure_factor_coef Fsqd
_refine_ls_weighting_details 'calc w=1/[\s^2^(Fo^2^)+(0.0999P)^2^+0.0000P] where P=(Fo^2^+2Fc^2^)/3'
_refine_ls_weighting_scheme calc
_refine_ls_wR_factor_gt 0.1597
_refine_ls_wR_factor_ref 0.1918
_reflns_number_gt 3462
_reflns_number_total 5976
_reflns_threshold_expression >2sigma(I)
_cod_data_source_file b810287b.txt
_cod_data_source_block 2
_cod_depositor_comments
;
The following automatic conversions were performed:
'_symmetry_cell_setting' value 'Monoclinic' changed to 'monoclinic'
according to '/home/saulius/struct/CIF-dictionaries/cif_core.dic'
dictionary named 'cif_core.dic' version 2.4.1 from 2010-06-29.

Automatic conversion script
Id: cif_fix_enum 1527 2010-12-29 10:47:43Z saulius 
;
_cod_original_sg_symbol_Hall '-c 2yc'
_cod_original_sg_symbol_H-M c2/c
_cod_database_code 7000452

loop_
_symmetry_equiv_pos_as_xyz
'x, y, z'
'-x, y, -z+1/2'
'x+1/2, y+1/2, z'
'-x+1/2, y+1/2, -z+1/2'
'-x, -y, -z'
'x, -y, z-1/2'
'-x+1/2, -y+1/2, -z'
'x+1/2, -y+1/2, z-1/2'

loop_
_atom_site_label
_atom_site_type_symbol
_atom_site_fract_x
_atom_site_fract_y
_atom_site_fract_z
_atom_site_U_iso_or_equiv
_atom_site_adp_type
_atom_site_occupancy
_atom_site_symmetry_multiplicity
_atom_site_calc_flag
_atom_site_refinement_flags
_atom_site_disorder_assembly
_atom_site_disorder_group
C1 C 0.1447(5) 1.2842(11) 0.1307(6) 0.027(3) Uani 1 1 d . . .
H1 H 0.1577 1.2856 0.1797 0.032 Uiso 1 1 calc R . .
C2 C 0.1359(5) 1.2413(13) 0.0352(8) 0.037(4) Uani 1 1 d . . .
H2 H 0.1408 1.2081 0.0042 0.044 Uiso 1 1 calc R . .
C3 C 0.0540(4) 1.3606(11) -0.0619(6) 0.023(3) Uani 1 1 d . . .
H3A H 0.0537 1.3225 -0.0986 0.027 Uiso 1 1 calc R . .
H3B H 0.0630 1.4387 -0.0605 0.027 Uiso 1 1 calc R . .
C4 C -0.0039(4) 1.3538(9) -0.0876(6) 0.014(2) Uani 1 1 d . . .
C5 C -0.0206(4) 1.2345(11) -0.0849(6) 0.025(3) Uani 1 1 d . . .
C6 C -0.0092(5) 1.1379(11) -0.1038(7) 0.030(3) Uani 1 1 d . . .
C7 C -0.0276(6) 1.0325(13) -0.1052(8) 0.046(4) Uani 1 1 d . . .
H7 H -0.0185 0.9696 -0.1184 0.055 Uiso 1 1 calc R . .
C8 C -0.0589(6) 1.0241(12) -0.0872(8) 0.038(3) Uani 1 1 d . . .
C9 C -0.0738(7) 1.1186(14) -0.0705(9) 0.051(4) Uani 1 1 d . . .
H9 H -0.0979 1.1127 -0.0618 0.062 Uiso 1 1 calc R . .
C10 C -0.0536(5) 1.2190(12) -0.0669(7) 0.031(3) Uani 1 1 d . . .
C11 C 0.3578(5) 1.1556(11) 0.2515(6) 0.025(3) Uani 1 1 d . . .
H11 H 0.3573 1.2109 0.2231 0.030 Uiso 1 1 calc R . .
C12 C 0.3368(5) 1.0451(12) 0.2978(7) 0.030(3) Uani 1 1 d . . .
H12 H 0.3166 1.0074 0.3072 0.036 Uiso 1 1 calc R . .
C13 C 0.4578(5) 1.1036(11) 0.3325(7) 0.026(3) Uani 1 1 d . . .
H13A H 0.4589 1.1536 0.3009 0.031 Uiso 1 1 calc R . .
H13B H 0.4698 1.0300 0.3307 0.031 Uiso 1 1 calc R . .
N1 N 0.1681(4) 1.2247(10) 0.1087(6) 0.034(3) Uani 1 1 d . . .
N2 N 0.0957(4) 1.3112(9) 0.0115(5) 0.023(2) Uani 1 1 d . . .
N3 N 0.1003(4) 1.3406(9) 0.0727(6) 0.032(3) Uani 1 1 d . . .
N4 N 0.3151(4) 1.1288(9) 0.2446(6) 0.031(3) Uani 1 1 d . . .
N5 N 0.3881(4) 1.0237(9) 0.3336(5) 0.024(2) Uani 1 1 d . . .
N6 N 0.4002(4) 1.0960(9) 0.3022(5) 0.025(2) Uani 1 1 d . . .
O1' O 0.2294(6) 0.6291(13) -0.0114(8) 0.020(4) Uiso 0.50 1 d P . .
O1 O 0.2329(6) 0.7987(12) -0.0725(8) 0.015(3) Uiso 0.50 1 d P . .
O2 O 0.1896(6) 0.7395(14) -0.0640(9) 0.027(4) Uiso 0.50 1 d P . .
O2' O 0.2234(6) 0.8266(13) 0.0235(8) 0.021(4) Uiso 0.50 1 d P . .
O1W O 0.4813(4) 0.8410(8) 0.3902(6) 0.046(3) Uani 1 1 d . . .
O3 O 0.4141(4) 0.6721(9) 0.2837(5) 0.066(4) Uani 1 1 d . . .
O2W O 0.1546(4) 0.2538(10) -0.0875(6) 0.060(3) Uani 1 1 d . . .
O4 O 0.3209(4) 0.5589(9) 0.1669(7) 0.067(4) Uani 1 1 d . . .
O3W O 0.4087(5) 0.3840(11) 0.2113(7) 0.075(4) Uani 1 1 d . . .
O5 O 0.3110(4) 0.7625(9) 0.1995(7) 0.067(4) Uani 1 1 d . . .
O4W O 0.0000 0.732(2) -0.2500 0.158(12) Uani 1 2 d S . .
O6 O 0.2311(4) 0.8132(9) 0.2018(5) 0.043(3) Uani 1 1 d . . .
O5W O 0.0000 0.9873(17) -0.2500 0.084(6) Uani 1 2 d S . .
O7 O 0.2456(5) 0.9398(11) 0.1212(6) 0.100(6) Uani 1 1 d . . .
O8 O 0.2351(4) 1.1500(8) 0.0670(5) 0.042(2) Uani 1 1 d . . .
O9 O 0.2473(4) 0.3989(9) 0.1319(6) 0.053(3) Uani 1 1 d . . .
O10 O 0.2659(4) 0.4413(12) 0.0377(5) 0.067(4) Uani 1 1 d . . .
O11 O 0.2211(3) 0.6302(8) 0.1152(5) 0.037(2) Uani 1 1 d . . .
O12 O 0.1170(6) 0.6567(9) -0.1862(7) 0.072(4) Uani 1 1 d . . .
O13 O 0.1716(4) 0.5214(8) -0.0038(5) 0.040(2) Uani 1 1 d . . .
O14 O 0.1611(4) 0.7933(8) 0.0428(5) 0.052(3) Uani 1 1 d . . .
O15 O 0.1645(5) 0.9766(12) -0.0216(6) 0.102(6) Uani 1 1 d . . .
O16 O 0.0648(4) 0.8916(8) -0.0889(6) 0.042(2) Uani 1 1 d . . .
O17 O 0.1108(5) 0.8636(8) -0.1501(7) 0.063(4) Uani 1 1 d . . .
O18 O 0.1117(4) 0.6852(9) -0.0754(5) 0.045(3) Uani 1 1 d . . .
O19 O 0.1833(4) 0.4837(12) -0.1050(5) 0.071(4) Uani 1 1 d . . .
O20 O 0.0825(4) 0.4854(10) -0.1568(6) 0.054(3) Uani 1 1 d . . .
O21 O 0.1053(4) 0.5902(8) 0.0320(5) 0.038(2) Uani 1 1 d . . .
O22 O -0.0042(3) 1.4256(6) -0.0401(4) 0.0209(18) Uani 1 1 d . . .
Cu1 Cu 0.24120(6) 1.17354(17) 0.17386(10) 0.0452(5) Uani 1 1 d . . .
Cu2 Cu 0.44594(6) 0.95322(13) 0.43343(8) 0.0258(4) Uani 1 1 d . . .
Mo1 Mo 0.24033(5) 0.79926(12) 0.14105(7) 0.0425(4) Uani 1 1 d . . .
Mo2 Mo 0.25287(5) 0.50623(11) 0.09280(7) 0.0364(3) Uani 1 1 d . . .
Mo3 Mo 0.13466(5) 0.56663(11) -0.11302(7) 0.0399(4) Uani 1 1 d . . .
Mo4 Mo 0.12431(5) 0.85758(12) -0.06231(8) 0.0438(4) Uani 1 1 d . . .
V1 V 0.14840(9) 0.6371(2) 0.02375(12) 0.0293(5) Uani 1 1 d . . .
V2 V 0.23929(9) 1.02427(17) 0.04668(11) 0.0243(5) Uani 1 1 d . . .
V3 V 0.36194(7) 0.69610(16) 0.19502(10) 0.0137(4) Uani 1 1 d . . .
F1 F 0.0235(3) 1.1433(7) -0.1222(5) 0.051(2) Uani 1 1 d . . .
F2 F -0.0753(4) 0.9206(7) -0.0855(6) 0.066(3) Uani 1 1 d . . .
P1 P 0.2500 0.7500 0.0000 0.0195(9) Uani 1 2 d S . .

loop_
_atom_site_aniso_label
_atom_site_aniso_U_11
_atom_site_aniso_U_22
_atom_site_aniso_U_33
_atom_site_aniso_U_23
_atom_site_aniso_U_13
_atom_site_aniso_U_12
C1 0.015(6) 0.043(8) 0.012(6) 0.003(6) 0.004(5) 0.004(6)
C2 0.017(7) 0.058(10) 0.045(9) 0.000(8) 0.025(7) 0.003(7)
C3 0.009(5) 0.038(8) 0.019(6) -0.004(6) 0.008(5) -0.003(5)
C4 0.010(5) 0.014(6) 0.018(6) 0.000(5) 0.009(5) -0.002(5)
C5 0.010(6) 0.030(7) 0.022(6) -0.003(6) 0.004(5) -0.001(5)
C6 0.039(8) 0.032(8) 0.033(7) -0.008(6) 0.029(7) -0.001(6)
C7 0.048(9) 0.033(9) 0.056(10) -0.014(7) 0.034(9) -0.019(7)
C8 0.044(9) 0.035(8) 0.036(8) -0.007(7) 0.027(8) -0.007(7)
C9 0.068(11) 0.053(11) 0.079(12) -0.007(9) 0.068(10) -0.006(9)
C10 0.028(7) 0.036(8) 0.043(8) 0.000(7) 0.029(7) -0.007(6)
C11 0.020(7) 0.029(7) 0.023(6) 0.006(6) 0.013(6) -0.002(6)
C12 0.019(7) 0.047(9) 0.024(7) -0.004(6) 0.014(6) -0.007(6)
C13 0.024(6) 0.026(7) 0.041(8) 0.001(6) 0.027(6) 0.002(6)
N1 0.017(5) 0.046(7) 0.036(6) -0.003(6) 0.016(5) 0.016(5)
N2 0.012(5) 0.033(6) 0.025(5) 0.009(5) 0.013(4) 0.009(5)
N3 0.027(6) 0.022(6) 0.036(6) 0.000(5) 0.015(5) 0.005(5)
N4 0.030(6) 0.036(7) 0.026(6) -0.002(5) 0.017(5) 0.002(5)
N5 0.014(5) 0.030(6) 0.020(5) 0.005(5) 0.007(4) -0.003(4)
N6 0.011(5) 0.024(6) 0.022(5) -0.004(5) 0.003(4) 0.005(5)
O1W 0.048(6) 0.043(6) 0.056(6) -0.010(5) 0.038(6) -0.012(5)
O3 0.061(7) 0.054(7) 0.020(5) 0.003(5) -0.001(5) 0.006(6)
O2W 0.050(6) 0.053(7) 0.070(7) 0.010(6) 0.036(6) 0.002(6)
O4 0.045(6) 0.048(7) 0.119(10) -0.046(7) 0.058(7) -0.023(6)
O3W 0.074(8) 0.071(9) 0.076(9) 0.007(7) 0.047(8) 0.005(7)
O5 0.043(6) 0.055(7) 0.117(10) -0.052(7) 0.058(7) -0.026(5)
O4W 0.086(17) 0.096(19) 0.18(3) 0.000 0.039(18) 0.000
O6 0.042(6) 0.060(7) 0.046(6) -0.016(5) 0.037(5) -0.010(5)
O5W 0.048(10) 0.098(16) 0.090(14) 0.000 0.038(11) 0.000
O7 0.086(9) 0.083(10) 0.029(6) 0.022(6) -0.006(6) -0.055(8)
O8 0.040(5) 0.033(5) 0.054(6) -0.010(5) 0.031(5) 0.009(5)
O9 0.045(6) 0.045(7) 0.066(7) 0.024(5) 0.035(6) 0.004(5)
O10 0.040(6) 0.129(11) 0.028(5) 0.010(6) 0.020(5) 0.043(7)
O11 0.023(5) 0.047(6) 0.039(5) -0.011(5) 0.020(4) -0.003(5)
O12 0.128(11) 0.043(7) 0.107(10) 0.016(7) 0.104(10) 0.029(7)
O13 0.037(5) 0.035(5) 0.036(5) -0.008(4) 0.018(5) 0.015(5)
O14 0.041(6) 0.031(5) 0.033(5) 0.005(5) 0.003(5) -0.013(5)
O15 0.069(8) 0.098(10) 0.037(7) 0.029(7) -0.010(6) -0.055(8)
O16 0.038(5) 0.040(6) 0.063(6) 0.012(5) 0.039(5) 0.025(5)
O17 0.128(11) 0.031(6) 0.102(9) 0.020(6) 0.106(9) 0.019(7)
O18 0.051(6) 0.048(6) 0.047(6) 0.022(5) 0.038(5) 0.029(5)
O19 0.051(7) 0.135(12) 0.025(5) 0.025(6) 0.024(5) 0.064(7)
O20 0.046(6) 0.071(8) 0.045(6) -0.024(6) 0.030(5) -0.036(6)
O21 0.044(6) 0.037(6) 0.064(6) -0.001(5) 0.048(5) -0.003(5)
O22 0.015(4) 0.017(4) 0.028(4) -0.004(4) 0.012(4) -0.001(3)
Cu1 0.0193(8) 0.0647(13) 0.0402(10) 0.0066(9) 0.0145(8) 0.0191(9)
Cu2 0.0142(7) 0.0277(9) 0.0250(8) 0.0019(7) 0.0082(6) -0.0063(7)
Mo1 0.0446(8) 0.0546(9) 0.0389(7) -0.0090(6) 0.0319(7) -0.0146(7)
Mo2 0.0421(7) 0.0337(7) 0.0452(8) 0.0037(6) 0.0337(7) 0.0024(6)
Mo3 0.0337(7) 0.0420(8) 0.0492(8) -0.0071(6) 0.0294(7) -0.0046(6)
Mo4 0.0274(7) 0.0509(9) 0.0544(8) 0.0133(7) 0.0273(6) 0.0065(6)
V1 0.0254(11) 0.0346(13) 0.0360(13) -0.0027(11) 0.0236(11) -0.0026(10)
V2 0.0265(11) 0.0183(11) 0.0251(11) -0.0019(9) 0.0156(10) 0.0012(9)
V3 0.0069(9) 0.0215(10) 0.0101(9) 0.0015(8) 0.0045(8) 0.0021(8)
F1 0.059(5) 0.047(5) 0.092(7) -0.012(5) 0.068(5) -0.009(4)
F2 0.101(8) 0.032(5) 0.100(8) -0.011(5) 0.081(7) -0.028(5)
P1 0.015(2) 0.020(2) 0.023(2) 0.0000(19) 0.0125(19) 0.0027(18)

loop_
_atom_type_symbol
_atom_type_description
_atom_type_scat_dispersion_real
_atom_type_scat_dispersion_imag
_atom_type_scat_source
C C 0.0033 0.0016 'International Tables Vol C Tables 4.2.6.8 and 6.1.1.4'
H H 0.0000 0.0000 'International Tables Vol C Tables 4.2.6.8 and 6.1.1.4'
N N 0.0061 0.0033 'International Tables Vol C Tables 4.2.6.8 and 6.1.1.4'
O O 0.0106 0.0060 'International Tables Vol C Tables 4.2.6.8 and 6.1.1.4'
Cu Cu 0.3201 1.2651 'International Tables Vol C Tables 4.2.6.8 and 6.1.1.4'
Mo Mo -1.6832 0.6857 'International Tables Vol C Tables 4.2.6.8 and 6.1.1.4'
V V 0.3005 0.5294 'International Tables Vol C Tables 4.2.6.8 and 6.1.1.4'
F F 0.0171 0.0103 'International Tables Vol C Tables 4.2.6.8 and 6.1.1.4'
P P 0.1023 0.0942 'International Tables Vol C Tables 4.2.6.8 and 6.1.1.4'

loop_
_geom_angle_atom_site_label_1
_geom_angle_atom_site_label_2
_geom_angle_atom_site_label_3
_geom_angle
_geom_angle_site_symmetry_1
_geom_angle_site_symmetry_3
_geom_angle_publ_flag
N3 C1 N1 111.4(10) . . ?
N3 C1 H1 124.3 . . ?
N1 C1 H1 124.3 . . ?
N1 C2 N2 111.4(12) . . ?
N1 C2 H2 124.3 . . ?
N2 C2 H2 124.3 . . ?
N2 C3 C4 113.0(9) . . ?
N2 C3 H3A 109.0 . . ?
C4 C3 H3A 109.0 . . ?
N2 C3 H3B 109.0 . . ?
C4 C3 H3B 109.0 . . ?
H3A C3 H3B 107.8 . . ?
O22 C4 C13 110.8(9) . 8_475 ?
O22 C4 C5 110.2(9) . . ?
C13 C4 C5 109.8(9) 8_475 . ?
O22 C4 C3 106.9(8) . . ?
C13 C4 C3 105.5(9) 8_475 . ?
C5 C4 C3 113.5(9) . . ?
C6 C5 C10 114.1(12) . . ?
C6 C5 C4 126.2(11) . . ?
C10 C5 C4 119.6(11) . . ?
C5 C6 C7 124.8(13) . . ?
C5 C6 F1 119.0(12) . . ?
C7 C6 F1 116.2(12) . . ?
C8 C7 C6 117.8(15) . . ?
C8 C7 H7 121.1 . . ?
C6 C7 H7 121.1 . . ?
C7 C8 F2 118.1(14) . . ?
C7 C8 C9 120.5(14) . . ?
F2 C8 C9 121.4(13) . . ?
C10 C9 C8 120.1(13) . . ?
C10 C9 H9 119.9 . . ?
C8 C9 H9 119.9 . . ?
C9 C10 C5 122.6(13) . . ?
N6 C11 N4 112.0(11) . . ?
N6 C11 H11 124.0 . . ?
N4 C11 H11 124.0 . . ?
N5 C12 N4 113.8(11) . . ?
N5 C12 H12 123.1 . . ?
N4 C12 H12 123.1 . . ?
N6 C13 C4 111.3(9) . 8_576 ?
N6 C13 H13A 109.4 . . ?
C4 C13 H13A 109.4 8_576 . ?
N6 C13 H13B 109.4 . . ?
C4 C13 H13B 109.4 8_576 . ?
H13A C13 H13B 108.0 . . ?
C2 N1 C1 104.8(10) . . ?
C2 N1 Cu1 127.4(9) . . ?
C1 N1 Cu1 124.9(8) . . ?
C2 N2 N3 108.2(10) . . ?
C2 N2 C3 130.7(10) . . ?
N3 N2 C3 121.0(9) . . ?
C1 N3 N2 104.1(10) . . ?
C1 N3 Cu2 132.8(9) . 4 ?
N2 N3 Cu2 122.8(8) . 4 ?
C11 N4 C12 101.2(10) . . ?
C11 N4 Cu1 131.3(9) . . ?
C12 N4 Cu1 127.0(9) . . ?
C12 N5 N6 103.1(9) . . ?
C12 N5 Cu2 131.4(9) . . ?
N6 N5 Cu2 121.8(7) . . ?
C11 N6 N5 109.9(10) . . ?
C11 N6 C13 130.1(11) . . ?
N5 N6 C13 119.7(9) . . ?
P1 O1' O2 55.3(8) . . ?
P1 O1' O1 55.2(7) . 7_565 ?
O2 O1' O1 94.4(11) . 7_565 ?
P1 O1' O2' 55.7(7) . 7_565 ?
O2 O1' O2' 88.5(10) . 7_565 ?
O1 O1' O2' 89.6(10) 7_565 7_565 ?
P1 O1' Mo3 125.1(8) . . ?
O2 O1' Mo3 69.9(7) . . ?
O1 O1' Mo3 139.6(9) 7_565 . ?
O2' O1' Mo3 125.5(9) 7_565 . ?
P1 O1' Mo2 124.0(8) . . ?
O2 O1' Mo2 140.5(10) . . ?
O1 O1' Mo2 69.0(7) 7_565 . ?
O2' O1' Mo2 125.3(9) 7_565 . ?
Mo3 O1' Mo2 99.2(5) . . ?
P1 O1 O2 55.4(7) . . ?
P1 O1 O1' 56.3(7) . 7_565 ?
O2 O1 O1' 95.6(10) . 7_565 ?
P1 O1 Mo2 126.7(8) . 7_565 ?
O2 O1 Mo2 133.4(9) . 7_565 ?
O1' O1 Mo2 70.6(7) 7_565 7_565 ?
P1 O2 O1' 57.4(8) . . ?
P1 O2 O1 56.4(7) . . ?
O1' O2 O1 96.8(11) . . ?
P1 O2 Mo3 127.4(9) . . ?
O1' O2 Mo3 70.1(8) . . ?
O1 O2 Mo3 134.0(10) . . ?
P1 O2' O1' 53.5(7) . 7_565 ?
P1 O2' V2 124.3(8) . . ?
O1' O2' V2 70.8(7) 7_565 . ?
P1 O2' Mo4 121.2(8) . . ?
O1' O2' Mo4 127.8(9) 7_565 . ?
V2 O2' Mo4 90.5(5) . . ?
P1 O2' Mo1 122.9(8) . . ?
O1' O2' Mo1 128.8(9) 7_565 . ?
V2 O2' Mo1 91.0(5) . . ?
Mo4 O2' Mo1 98.7(5) . . ?
Mo2 O4 V3 139.2(8) . . ?
Mo1 O5 V3 141.5(7) . . ?
Mo1 O7 V2 140.0(9) . . ?
V2 O8 Cu1 117.0(5) . . ?
Mo2 O10 V2 139.0(7) . 7_565 ?
V1 O11 Mo2 101.6(4) . . ?
V1 O11 Mo1 101.7(4) . . ?
Mo2 O11 Mo1 131.9(4) . . ?
Mo3 O12 V3 137.5(8) . 7_565 ?
V1 O13 Mo3 101.4(4) . . ?
V1 O13 Mo2 101.2(4) . . ?
Mo3 O13 Mo2 132.1(5) . . ?
V1 O14 Mo1 102.6(4) . . ?
V1 O14 Mo4 102.5(4) . . ?
Mo1 O14 Mo4 130.8(5) . . ?
Mo4 O15 V2 141.9(10) . . ?
Mo4 O17 V3 139.8(7) . 7_565 ?
V1 O18 Mo3 102.1(4) . . ?
V1 O18 Mo4 102.4(5) . . ?
Mo3 O18 Mo4 130.9(5) . . ?
Mo3 O19 V2 139.7(8) . 7_565 ?
C4 O22 Cu2 128.4(6) . 4 ?
C4 O22 Cu2 129.3(6) . 8_475 ?
Cu2 O22 Cu2 100.8(3) 4 8_475 ?
N4 Cu1 N1 175.8(5) . . ?
N4 Cu1 O8 94.4(4) . . ?
N1 Cu1 O8 89.3(4) . . ?
O22 Cu2 O22 79.2(3) 4_545 8_576 ?
O22 Cu2 N3 91.6(4) 4_545 4_545 ?
O22 Cu2 N3 167.5(4) 8_576 4_545 ?
O22 Cu2 N5 164.5(4) 4_545 . ?
O22 Cu2 N5 90.4(4) 8_576 . ?
N3 Cu2 N5 96.9(4) 4_545 . ?
O22 Cu2 O1W 97.1(3) 4_545 . ?
O22 Cu2 O1W 91.4(3) 8_576 . ?
N3 Cu2 O1W 98.2(4) 4_545 . ?
N5 Cu2 O1W 94.6(4) . . ?
O22 Cu2 Cu2 39.6(2) 4_545 5_676 ?
O22 Cu2 Cu2 39.5(2) 8_576 5_676 ?
N3 Cu2 Cu2 130.7(3) 4_545 5_676 ?
N5 Cu2 Cu2 128.9(3) . 5_676 ?
O1W Cu2 Cu2 95.5(2) . 5_676 ?
O6 Mo1 O7 103.6(7) . . ?
O6 Mo1 O5 103.1(5) . . ?
O7 Mo1 O5 97.9(6) . . ?
O6 Mo1 O14 100.1(5) . . ?
O7 Mo1 O14 90.2(4) . . ?
O5 Mo1 O14 152.8(5) . . ?
O6 Mo1 O11 99.3(4) . . ?
O7 Mo1 O11 154.0(5) . . ?
O5 Mo1 O11 88.5(4) . . ?
O14 Mo1 O11 73.8(4) . . ?
O6 Mo1 O2' 157.8(5) . . ?
O7 Mo1 O2' 64.5(6) . . ?
O5 Mo1 O2' 97.3(5) . . ?
O14 Mo1 O2' 62.9(5) . . ?
O11 Mo1 O2' 89.8(4) . . ?
O6 Mo1 V1 102.8(3) . . ?
O7 Mo1 V1 124.2(3) . . ?
O5 Mo1 V1 122.4(3) . . ?
O14 Mo1 V1 37.0(3) . . ?
O11 Mo1 V1 36.8(2) . . ?
O2' Mo1 V1 72.8(4) . . ?
O9 Mo2 O10 103.3(6) . . ?
O9 Mo2 O4 104.0(6) . . ?
O10 Mo2 O4 97.6(5) . . ?
O9 Mo2 O11 99.3(5) . . ?
O10 Mo2 O11 153.5(5) . . ?
O4 Mo2 O11 90.1(4) . . ?
O9 Mo2 O13 98.9(5) . . ?
O10 Mo2 O13 88.7(4) . . ?
O4 Mo2 O13 154.1(5) . . ?
O11 Mo2 O13 74.2(3) . . ?
O9 Mo2 O1 159.4(5) . 7_565 ?
O10 Mo2 O1 96.1(6) . 7_565 ?
O4 Mo2 O1 66.1(5) . 7_565 ?
O11 Mo2 O1 64.0(4) . 7_565 ?
O13 Mo2 O1 88.3(4) . 7_565 ?
O9 Mo2 O1' 157.2(5) . . ?
O10 Mo2 O1' 67.0(5) . . ?
O4 Mo2 O1' 97.9(6) . . ?
O11 Mo2 O1' 86.9(4) . . ?
O13 Mo2 O1' 61.5(4) . . ?
O1 Mo2 O1' 40.4(5) 7_565 . ?
O9 Mo2 V1 101.9(4) . . ?
O10 Mo2 V1 122.9(3) . . ?
O4 Mo2 V1 124.2(3) . . ?
O11 Mo2 V1 37.1(2) . . ?
O13 Mo2 V1 37.1(2) . . ?
O1 Mo2 V1 72.5(3) 7_565 . ?
O1' Mo2 V1 70.1(3) . . ?
O20 Mo3 O19 102.8(6) . . ?
O20 Mo3 O12 102.1(6) . . ?
O19 Mo3 O12 98.2(5) . . ?
O20 Mo3 O18 99.5(5) . . ?
O19 Mo3 O18 153.3(5) . . ?
O12 Mo3 O18 91.2(4) . . ?
O20 Mo3 O13 98.5(5) . . ?
O19 Mo3 O13 88.3(4) . . ?
O12 Mo3 O13 156.4(5) . . ?
O18 Mo3 O13 74.0(3) . . ?
O20 Mo3 O2 160.2(6) . . ?
O19 Mo3 O2 95.7(6) . . ?
O12 Mo3 O2 67.8(6) . . ?
O18 Mo3 O2 64.9(5) . . ?
O13 Mo3 O2 89.1(5) . . ?
O20 Mo3 O1' 157.4(5) . . ?
O19 Mo3 O1' 66.9(6) . . ?
O12 Mo3 O1' 99.4(6) . . ?
O18 Mo3 O1' 86.9(5) . . ?
O13 Mo3 O1' 62.3(4) . . ?
O2 Mo3 O1' 40.0(5) . . ?
O20 Mo3 V1 101.9(4) . . ?
O19 Mo3 V1 122.5(3) . . ?
O12 Mo3 V1 125.7(4) . . ?
O18 Mo3 V1 37.0(3) . . ?
O13 Mo3 V1 37.0(2) . . ?
O2 Mo3 V1 73.4(4) . . ?
O1' Mo3 V1 70.5(3) . . ?
O16 Mo4 O15 106.1(7) . . ?
O16 Mo4 O17 102.0(5) . . ?
O15 Mo4 O17 97.6(6) . . ?
O16 Mo4 O14 99.3(5) . . ?
O15 Mo4 O14 90.4(5) . . ?
O17 Mo4 O14 154.1(5) . . ?
O16 Mo4 O18 96.9(4) . . ?
O15 Mo4 O18 153.8(6) . . ?
O17 Mo4 O18 89.6(4) . . ?
O14 Mo4 O18 73.3(4) . . ?
O16 Mo4 O2' 158.2(5) . . ?
O15 Mo4 O2' 64.2(6) . . ?
O17 Mo4 O2' 98.8(5) . . ?
O14 Mo4 O2' 62.7(5) . . ?
O18 Mo4 O2' 89.9(4) . . ?
O16 Mo4 V1 101.0(3) . . ?
O15 Mo4 V1 124.1(4) . . ?
O17 Mo4 V1 123.3(3) . . ?
O14 Mo4 V1 36.8(3) . . ?
O18 Mo4 V1 36.5(3) . . ?
O2' Mo4 V1 72.6(4) . . ?
O21 V1 O13 110.8(5) . . ?
O21 V1 O18 110.8(5) . . ?
O13 V1 O18 82.5(4) . . ?
O21 V1 O11 112.3(5) . . ?
O13 V1 O11 82.9(4) . . ?
O18 V1 O11 136.9(4) . . ?
O21 V1 O14 112.3(5) . . ?
O13 V1 O14 136.9(5) . . ?
O18 V1 O14 81.8(4) . . ?
O11 V1 O14 81.8(4) . . ?
O21 V1 Mo2 119.9(4) . . ?
O13 V1 Mo2 41.7(3) . . ?
O18 V1 Mo2 113.3(3) . . ?
O11 V1 Mo2 41.3(3) . . ?
O14 V1 Mo2 112.6(3) . . ?
O21 V1 Mo3 118.9(3) . . ?
O13 V1 Mo3 41.6(3) . . ?
O18 V1 Mo3 40.9(3) . . ?
O11 V1 Mo3 113.5(3) . . ?
O14 V1 Mo3 112.2(3) . . ?
Mo2 V1 Mo3 76.49(6) . . ?
O21 V1 Mo1 120.8(3) . . ?
O13 V1 Mo1 113.6(3) . . ?
O18 V1 Mo1 112.0(3) . . ?
O11 V1 Mo1 41.5(3) . . ?
O14 V1 Mo1 40.3(3) . . ?
Mo2 V1 Mo1 76.10(6) . . ?
Mo3 V1 Mo1 120.26(8) . . ?
O21 V1 Mo4 120.1(3) . . ?
O13 V1 Mo4 112.8(3) . . ?
O18 V1 Mo4 41.1(3) . . ?
O11 V1 Mo4 112.0(3) . . ?
O14 V1 Mo4 40.7(3) . . ?
Mo2 V1 Mo4 120.01(8) . . ?
Mo3 V1 Mo4 75.29(6) . . ?
Mo1 V1 Mo4 74.47(6) . . ?
O8 V2 O7 101.5(6) . . ?
O8 V2 O19 99.1(5) . 7_565 ?
O7 V2 O19 90.7(6) . 7_565 ?
O8 V2 O15 102.7(6) . . ?
O7 V2 O15 85.9(5) . . ?
O19 V2 O15 158.2(7) 7_565 . ?
O8 V2 O10 98.0(5) . 7_565 ?
O7 V2 O10 160.5(7) . 7_565 ?
O19 V2 O10 86.5(4) 7_565 7_565 ?
O15 V2 O10 89.5(5) . 7_565 ?
O8 V2 O2' 159.8(5) . . ?
O7 V2 O2' 64.4(6) . . ?
O19 V2 O2' 95.7(6) 7_565 . ?
O15 V2 O2' 63.5(6) . . ?
O10 V2 O2' 96.6(6) 7_565 . ?
O3 V3 O5 102.3(6) . . ?
O3 V3 O17 100.0(6) . 7_565 ?
O5 V3 O17 157.7(6) . 7_565 ?
O3 V3 O4 101.1(6) . . ?
O5 V3 O4 86.8(4) . . ?
O17 V3 O4 87.7(5) 7_565 . ?
O3 V3 O12 98.8(6) . 7_565 ?
O5 V3 O12 90.4(5) . 7_565 ?
O17 V3 O12 87.5(4) 7_565 7_565 ?
O4 V3 O12 160.1(6) . 7_565 ?
O2 P1 O2 180.0(12) . 7_565 ?
O2 P1 O1 68.2(8) . . ?
O2 P1 O1 111.8(8) 7_565 . ?
O2 P1 O1 111.8(8) . 7_565 ?
O2 P1 O1 68.2(8) 7_565 7_565 ?
O1 P1 O1 180.0(10) . 7_565 ?
O2 P1 O1' 112.7(8) . 7_565 ?
O2 P1 O1' 67.3(8) 7_565 7_565 ?
O1 P1 O1' 68.5(8) . 7_565 ?
O1 P1 O1' 111.5(8) 7_565 7_565 ?
O2 P1 O1' 67.3(8) . . ?
O2 P1 O1' 112.7(8) 7_565 . ?
O1 P1 O1' 111.5(8) . . ?
O1 P1 O1' 68.5(8) 7_565 . ?
O1' P1 O1' 180.0(14) 7_565 . ?
O2 P1 O2' 104.6(8) . 7_565 ?
O2 P1 O2' 75.4(8) 7_565 7_565 ?
O1 P1 O2' 73.3(8) . 7_565 ?
O1 P1 O2' 106.7(8) 7_565 7_565 ?
O1' P1 O2' 109.2(8) 7_565 7_565 ?
O1' P1 O2' 70.8(8) . 7_565 ?
O2 P1 O2' 75.4(8) . . ?
O2 P1 O2' 104.6(8) 7_565 . ?
O1 P1 O2' 106.7(8) . . ?
O1 P1 O2' 73.3(8) 7_565 . ?
O1' P1 O2' 70.8(8) 7_565 . ?
O1' P1 O2' 109.2(8) . . ?
O2' P1 O2' 180.0(8) 7_565 . ?

loop_
_geom_bond_atom_site_label_1
_geom_bond_atom_site_label_2
_geom_bond_distance
_geom_bond_site_symmetry_2
_geom_bond_publ_flag
C1 N3 1.345(15) . ?
C1 N1 1.364(15) . ?
C1 H1 0.9300 . ?
C2 N1 1.320(16) . ?
C2 N2 1.322(15) . ?
C2 H2 0.9300 . ?
C3 N2 1.446(14) . ?
C3 C4 1.548(14) . ?
C3 H3A 0.9700 . ?
C3 H3B 0.9700 . ?
C4 O22 1.409(13) . ?
C4 C13 1.506(16) 8_475 ?
C4 C5 1.538(16) . ?
C5 C6 1.367(17) . ?
C5 C10 1.393(17) . ?
C6 C7 1.382(19) . ?
C6 F1 1.385(14) . ?
C7 C8 1.33(2) . ?
C7 H7 0.9300 . ?
C8 F2 1.355(16) . ?
C8 C9 1.38(2) . ?
C9 C10 1.34(2) . ?
C9 H9 0.9300 . ?
C11 N6 1.292(14) . ?
C11 N4 1.320(15) . ?
C11 H11 0.9300 . ?
C12 N5 1.305(15) . ?
C12 N4 1.377(17) . ?
C12 H12 0.9300 . ?
C13 N6 1.501(14) . ?
C13 C4 1.506(16) 8_576 ?
C13 H13A 0.9700 . ?
C13 H13B 0.9700 . ?
N1 Cu1 1.889(10) . ?
N2 N3 1.387(14) . ?
N3 Cu2 1.945(11) 4 ?
N4 Cu1 1.888(10) . ?
N5 N6 1.348(14) . ?
N5 Cu2 1.990(9) . ?
O1' P1 1.537(16) . ?
O1' O2 1.68(2) . ?
O1' O1 1.72(2) 7_565 ?
O1' O2' 1.81(2) 7_565 ?
O1' Mo3 2.463(15) . ?
O1' Mo2 2.503(15) . ?
O1 P1 1.517(14) . ?
O1 O2 1.69(2) . ?
O1 O1' 1.72(2) 7_565 ?
O1 Mo2 2.478(15) 7_565 ?
O2 P1 1.499(16) . ?
O2 Mo3 2.460(17) . ?
O2' P1 1.580(15) . ?
O2' O1' 1.81(2) 7_565 ?
O2' V2 2.398(16) . ?
O2' Mo4 2.455(15) . ?
O2' Mo1 2.458(15) . ?
O1W Cu2 2.376(10) . ?
O3 V3 1.631(9) . ?
O4 Mo2 1.804(10) . ?
O4 V3 1.931(10) . ?
O5 Mo1 1.789(10) . ?
O5 V3 1.892(10) . ?
O6 Mo1 1.645(8) . ?
O7 Mo1 1.777(11) . ?
O7 V2 1.910(12) . ?
O8 V2 1.606(9) . ?
O8 Cu1 2.399(10) . ?
O9 Mo2 1.652(10) . ?
O10 Mo2 1.778(10) . ?
O10 V2 1.919(10) 7_565 ?
O11 V1 1.881(9) . ?
O11 Mo2 2.055(9) . ?
O11 Mo1 2.079(10) . ?
O12 Mo3 1.773(11) . ?
O12 V3 1.942(12) 7_565 ?
O13 V1 1.877(9) . ?
O13 Mo3 2.068(9) . ?
O13 Mo2 2.069(9) . ?
O14 V1 1.896(10) . ?
O14 Mo1 2.039(9) . ?
O14 Mo4 2.061(9) . ?
O15 Mo4 1.729(12) . ?
O15 V2 1.916(12) . ?
O16 Mo4 1.638(8) . ?
O17 Mo4 1.806(10) . ?
O17 V3 1.902(10) 7_565 ?
O18 V1 1.881(9) . ?
O18 Mo3 2.047(10) . ?
O18 Mo4 2.079(11) . ?
O19 Mo3 1.762(10) . ?
O19 V2 1.915(11) 7_565 ?
O20 Mo3 1.604(9) . ?
O21 V1 1.627(8) . ?
O22 Cu2 1.937(7) 4 ?
O22 Cu2 1.941(8) 8_475 ?
Cu2 O22 1.937(8) 4_545 ?
Cu2 O22 1.941(8) 8_576 ?
Cu2 N3 1.945(11) 4_545 ?
Cu2 Cu2 2.990(3) 5_676 ?
Mo1 V1 3.073(3) . ?
Mo2 O1 2.478(15) 7_565 ?
Mo2 V1 3.052(3) . ?
Mo3 V1 3.056(3) . ?
Mo4 V1 3.088(3) . ?
V2 O19 1.915(11) 7_565 ?
V2 O10 1.919(10) 7_565 ?
V3 O17 1.902(10) 7_565 ?
V3 O12 1.942(12) 7_565 ?
P1 O2 1.499(16) 7_565 ?
P1 O1 1.517(14) 7_565 ?
P1 O1' 1.537(16) 7_565 ?
P1 O2' 1.580(15) 7_565 ?

loop_
_geom_torsion_atom_site_label_1
_geom_torsion_atom_site_label_2
_geom_torsion_atom_site_label_3
_geom_torsion_atom_site_label_4
_geom_torsion
_geom_torsion_site_symmetry_1
_geom_torsion_site_symmetry_2
_geom_torsion_site_symmetry_3
_geom_torsion_site_symmetry_4
_geom_torsion_publ_flag
N2 C3 C4 O22 68.4(12) . . . . ?
N2 C3 C4 C13 -173.7(10) . . . 8_475 ?
N2 C3 C4 C5 -53.4(13) . . . . ?
O22 C4 C5 C6 -158.6(11) . . . . ?
C13 C4 C5 C6 79.2(14) 8_475 . . . ?
C3 C4 C5 C6 -38.6(16) . . . . ?
O22 C4 C5 C10 26.2(14) . . . . ?
C13 C4 C5 C10 -96.0(13) 8_475 . . . ?
C3 C4 C5 C10 146.2(11) . . . . ?
C10 C5 C6 C7 -0.4(19) . . . . ?
C4 C5 C6 C7 -175.8(12) . . . . ?
C10 C5 C6 F1 -179.6(11) . . . . ?
C4 C5 C6 F1 5.0(19) . . . . ?
C5 C6 C7 C8 0(2) . . . . ?
F1 C6 C7 C8 179.5(13) . . . . ?
C6 C7 C8 F2 -177.3(12) . . . . ?
C6 C7 C8 C9 2(2) . . . . ?
C7 C8 C9 C10 -5(2) . . . . ?
F2 C8 C9 C10 174.8(13) . . . . ?
C8 C9 C10 C5 5(2) . . . . ?
C6 C5 C10 C9 -2.2(19) . . . . ?
C4 C5 C10 C9 173.5(13) . . . . ?
N2 C2 N1 C1 3.0(15) . . . . ?
N2 C2 N1 Cu1 -158.5(9) . . . . ?
N3 C1 N1 C2 -2.9(15) . . . . ?
N3 C1 N1 Cu1 159.2(9) . . . . ?
N1 C2 N2 N3 -2.0(15) . . . . ?
N1 C2 N2 C3 174.0(12) . . . . ?
C4 C3 N2 C2 133.7(13) . . . . ?
C4 C3 N2 N3 -50.7(15) . . . . ?
N1 C1 N3 N2 1.7(13) . . . . ?
N1 C1 N3 Cu2 -171.2(9) . . . 4 ?
C2 N2 N3 C1 0.1(13) . . . . ?
C3 N2 N3 C1 -176.4(10) . . . . ?
C2 N2 N3 Cu2 174.0(9) . . . 4 ?
C3 N2 N3 Cu2 -2.6(15) . . . 4 ?
N6 C11 N4 C12 0.1(14) . . . . ?
N6 C11 N4 Cu1 -172.0(9) . . . . ?
N5 C12 N4 C11 0.1(15) . . . . ?
N5 C12 N4 Cu1 172.7(8) . . . . ?
N4 C12 N5 N6 -0.3(14) . . . . ?
N4 C12 N5 Cu2 157.5(9) . . . . ?
N4 C11 N6 N5 -0.3(14) . . . . ?
N4 C11 N6 C13 -174.9(11) . . . . ?
C12 N5 N6 C11 0.3(13) . . . . ?
Cu2 N5 N6 C11 -160.2(9) . . . . ?
C12 N5 N6 C13 175.6(10) . . . . ?
Cu2 N5 N6 C13 15.1(14) . . . . ?
C4 C13 N6 C11 109.7(14) 8_576 . . . ?
C4 C13 N6 N5 -64.5(13) 8_576 . . . ?
O1 O1' O2 P1 41.4(7) 7_565 . . . ?
O2' O1' O2 P1 -48.1(7) 7_565 . . . ?
Mo3 O1' O2 P1 -176.9(8) . . . . ?
Mo2 O1' O2 P1 103.3(15) . . . . ?
P1 O1' O2 O1 42.4(7) . . . . ?
O1 O1' O2 O1 83.8(11) 7_565 . . . ?
O2' O1' O2 O1 -5.7(10) 7_565 . . . ?
Mo3 O1' O2 O1 -134.5(9) . . . . ?
Mo2 O1' O2 O1 145.7(13) . . . . ?
P1 O1' O2 Mo3 176.9(8) . . . . ?
O1 O1' O2 Mo3 -141.7(9) 7_565 . . . ?
O2' O1' O2 Mo3 128.8(8) 7_565 . . . ?
Mo2 O1' O2 Mo3 -79.8(14) . . . . ?
O1' O1 O2 P1 -41.8(8) 7_565 . . . ?
Mo2 O1 O2 P1 -110.3(11) 7_565 . . . ?
P1 O1 O2 O1' -43.0(8) . . . . ?
O1' O1 O2 O1' -84.8(11) 7_565 . . . ?
Mo2 O1 O2 O1' -153.3(10) 7_565 . . . ?
P1 O1 O2 Mo3 -111.9(13) . . . . ?
O1' O1 O2 Mo3 -153.7(11) 7_565 . . . ?
Mo2 O1 O2 Mo3 137.8(10) 7_565 . . . ?
C13 C4 O22 Cu2 -151.4(7) 8_475 . . 4 ?
C5 C4 O22 Cu2 86.9(10) . . . 4 ?
C3 C4 O22 Cu2 -37.0(11) . . . 4 ?
C13 C4 O22 Cu2 12.2(12) 8_475 . . 8_475 ?
C5 C4 O22 Cu2 -109.5(9) . . . 8_475 ?
C3 C4 O22 Cu2 126.6(8) . . . 8_475 ?
C11 N4 Cu1 O8 44.9(12) . . . . ?
C12 N4 Cu1 O8 -125.4(11) . . . . ?
C2 N1 Cu1 O8 -3.8(12) . . . . ?
C1 N1 Cu1 O8 -161.8(11) . . . . ?
V2 O8 Cu1 N4 67.4(6) . . . . ?
V2 O8 Cu1 N1 -114.6(6) . . . . ?
C12 N5 Cu2 O22 -84.3(18) . . . 4_545 ?
N6 N5 Cu2 O22 70.0(17) . . . 4_545 ?
C12 N5 Cu2 O22 -131.5(12) . . . 8_576 ?
N6 N5 Cu2 O22 22.8(9) . . . 8_576 ?
C12 N5 Cu2 N3 38.3(13) . . . 4_545 ?
N6 N5 Cu2 N3 -167.4(9) . . . 4_545 ?
C12 N5 Cu2 O1W 137.1(12) . . . . ?
N6 N5 Cu2 O1W -68.6(9) . . . . ?
C12 N5 Cu2 Cu2 -122.1(11) . . . 5_676 ?
N6 N5 Cu2 Cu2 32.2(10) . . . 5_676 ?
V2 O7 Mo1 O6 -160.5(12) . . . . ?
V2 O7 Mo1 O5 93.9(13) . . . . ?
V2 O7 Mo1 O14 -60.0(14) . . . . ?
V2 O7 Mo1 O11 -9(2) . . . . ?
V2 O7 Mo1 O2' -0.4(11) . . . . ?
V2 O7 Mo1 V1 -44.4(17) . . . . ?
V3 O5 Mo1 O6 160.7(11) . . . . ?
V3 O5 Mo1 O7 -93.3(12) . . . . ?
V3 O5 Mo1 O14 13(2) . . . . ?
V3 O5 Mo1 O11 61.4(11) . . . . ?
V3 O5 Mo1 O2' -28.1(12) . . . . ?
V3 O5 Mo1 V1 46.1(13) . . . . ?
V1 O14 Mo1 O6 -97.9(6) . . . . ?
Mo4 O14 Mo1 O6 143.0(7) . . . . ?
V1 O14 Mo1 O7 158.3(7) . . . . ?
Mo4 O14 Mo1 O7 39.1(9) . . . . ?
V1 O14 Mo1 O5 50.4(13) . . . . ?
Mo4 O14 Mo1 O5 -68.7(13) . . . . ?
V1 O14 Mo1 O11 -1.0(4) . . . . ?
Mo4 O14 Mo1 O11 -120.1(8) . . . . ?
V1 O14 Mo1 O2' 97.3(6) . . . . ?
Mo4 O14 Mo1 O2' -21.9(7) . . . . ?
Mo4 O14 Mo1 V1 -119.1(10) . . . . ?
V1 O11 Mo1 O6 98.9(5) . . . . ?
Mo2 O11 Mo1 O6 -143.5(6) . . . . ?
V1 O11 Mo1 O7 -52.9(14) . . . . ?
Mo2 O11 Mo1 O7 64.6(15) . . . . ?
V1 O11 Mo1 O5 -158.1(5) . . . . ?
Mo2 O11 Mo1 O5 -40.5(7) . . . . ?
V1 O11 Mo1 O14 1.0(4) . . . . ?
Mo2 O11 Mo1 O14 118.5(7) . . . . ?
V1 O11 Mo1 O2' -60.8(5) . . . . ?
Mo2 O11 Mo1 O2' 56.8(7) . . . . ?
Mo2 O11 Mo1 V1 117.5(8) . . . . ?
P1 O2' Mo1 O6 -165.5(9) . . . . ?
O1' O2' Mo1 O6 127.5(14) 7_565 . . . ?
V2 O2' Mo1 O6 61.5(14) . . . . ?
Mo4 O2' Mo1 O6 -29.1(16) . . . . ?
P1 O2' Mo1 O7 133.2(11) . . . . ?
O1' O2' Mo1 O7 66.1(12) 7_565 . . . ?
V2 O2' Mo1 O7 0.2(6) . . . . ?
Mo4 O2' Mo1 O7 -90.5(7) . . . . ?
P1 O2' Mo1 O5 37.9(10) . . . . ?
O1' O2' Mo1 O5 -29.2(12) 7_565 . . . ?
V2 O2' Mo1 O5 -95.1(5) . . . . ?
Mo4 O2' Mo1 O5 174.2(5) . . . . ?
P1 O2' Mo1 O14 -122.5(10) . . . . ?
O1' O2' Mo1 O14 170.5(13) 7_565 . . . ?
V2 O2' Mo1 O14 104.5(6) . . . . ?
Mo4 O2' Mo1 O14 13.9(4) . . . . ?
P1 O2' Mo1 O11 -50.6(9) . . . . ?
O1' O2' Mo1 O11 -117.7(12) 7_565 . . . ?
V2 O2' Mo1 O11 176.4(4) . . . . ?
Mo4 O2' Mo1 O11 85.8(5) . . . . ?
P1 O2' Mo1 V1 -83.8(9) . . . . ?
O1' O2' Mo1 V1 -150.9(12) 7_565 . . . ?
V2 O2' Mo1 V1 143.2(5) . . . . ?
Mo4 O2' Mo1 V1 52.6(4) . . . . ?
V2 O10 Mo2 O9 159.4(10) 7_565 . . . ?
V2 O10 Mo2 O4 -94.2(10) 7_565 . . . ?
V2 O10 Mo2 O11 11.5(18) 7_565 . . . ?
V2 O10 Mo2 O13 60.6(10) 7_565 . . . ?
V2 O10 Mo2 O1 -27.6(10) 7_565 . . 7_565 ?
V2 O10 Mo2 O1' 1.1(9) 7_565 . . . ?
V2 O10 Mo2 V1 45.5(12) 7_565 . . . ?
V3 O4 Mo2 O9 -157.2(10) . . . . ?
V3 O4 Mo2 O10 97.0(10) . . . . ?
V3 O4 Mo2 O11 -57.6(10) . . . . ?
V3 O4 Mo2 O13 -5.9(18) . . . . ?
V3 O4 Mo2 O1 3.7(9) . . . 7_565 ?
V3 O4 Mo2 O1' 29.3(11) . . . . ?
V3 O4 Mo2 V1 -42.0(12) . . . . ?
V1 O11 Mo2 O9 -97.5(5) . . . . ?
Mo1 O11 Mo2 O9 145.0(6) . . . . ?
V1 O11 Mo2 O10 50.9(12) . . . . ?
Mo1 O11 Mo2 O10 -66.7(12) . . . . ?
V1 O11 Mo2 O4 158.4(6) . . . . ?
Mo1 O11 Mo2 O4 40.8(7) . . . . ?
V1 O11 Mo2 O13 -0.8(4) . . . . ?
Mo1 O11 Mo2 O13 -118.3(7) . . . . ?
V1 O11 Mo2 O1 95.2(5) . . . 7_565 ?
Mo1 O11 Mo2 O1 -22.4(6) . . . 7_565 ?
V1 O11 Mo2 O1' 60.5(5) . . . . ?
Mo1 O11 Mo2 O1' -57.1(6) . . . . ?
Mo1 O11 Mo2 V1 -117.6(8) . . . . ?
V1 O13 Mo2 O9 98.0(6) . . . . ?
Mo3 O13 Mo2 O9 -145.2(7) . . . . ?
V1 O13 Mo2 O10 -158.8(6) . . . . ?
Mo3 O13 Mo2 O10 -41.9(7) . . . . ?
V1 O13 Mo2 O4 -53.9(12) . . . . ?
Mo3 O13 Mo2 O4 62.9(12) . . . . ?
V1 O13 Mo2 O11 0.8(4) . . . . ?
Mo3 O13 Mo2 O11 117.6(7) . . . . ?
V1 O13 Mo2 O1 -62.6(5) . . . 7_565 ?
Mo3 O13 Mo2 O1 54.2(6) . . . 7_565 ?
V1 O13 Mo2 O1' -94.3(6) . . . . ?
Mo3 O13 Mo2 O1' 22.5(6) . . . . ?
Mo3 O13 Mo2 V1 116.8(8) . . . . ?
P1 O1' Mo2 O9 163.3(10) . . . . ?
O2 O1' Mo2 O9 88(2) . . . . ?
O1 O1' Mo2 O9 158.8(12) 7_565 . . . ?
O2' O1' Mo2 O9 -127.5(14) 7_565 . . . ?
Mo3 O1' Mo2 O9 19.0(16) . . . . ?
P1 O1' Mo2 O10 -128.0(11) . . . . ?
O2 O1' Mo2 O10 157.1(17) . . . . ?
O1 O1' Mo2 O10 -132.5(8) 7_565 . . . ?
O2' O1' Mo2 O10 -58.8(11) 7_565 . . . ?
Mo3 O1' Mo2 O10 87.7(6) . . . . ?
P1 O1' Mo2 O4 -33.1(10) . . . . ?
O2 O1' Mo2 O4 -107.9(15) . . . . ?
O1 O1' Mo2 O4 -37.5(8) 7_565 . . . ?
O2' O1' Mo2 O4 36.2(11) 7_565 . . . ?
Mo3 O1' Mo2 O4 -177.3(5) . . . . ?
P1 O1' Mo2 O11 56.6(9) . . . . ?
O2 O1' Mo2 O11 -18.3(15) . . . . ?
O1 O1' Mo2 O11 52.1(7) 7_565 . . . ?
O2' O1' Mo2 O11 125.8(11) 7_565 . . . ?
Mo3 O1' Mo2 O11 -87.7(5) . . . . ?
P1 O1' Mo2 O13 130.3(11) . . . . ?
O2 O1' Mo2 O13 55.4(14) . . . . ?
O1 O1' Mo2 O13 125.9(8) 7_565 . . . ?
O2' O1' Mo2 O13 -160.5(12) 7_565 . . . ?
Mo3 O1' Mo2 O13 -14.0(4) . . . . ?
P1 O1' Mo2 O1 4.5(7) . . . 7_565 ?
O2 O1' Mo2 O1 -70.4(16) . . . 7_565 ?
O2' O1' Mo2 O1 73.7(11) 7_565 . . 7_565 ?
Mo3 O1' Mo2 O1 -139.8(9) . . . 7_565 ?
P1 O1' Mo2 V1 90.6(9) . . . . ?
O2 O1' Mo2 V1 15.7(14) . . . . ?
O1 O1' Mo2 V1 86.1(7) 7_565 . . . ?
O2' O1' Mo2 V1 159.8(11) 7_565 . . . ?
Mo3 O1' Mo2 V1 -53.7(4) . . . . ?
V2 O19 Mo3 O20 -160.6(10) 7_565 . . . ?
V2 O19 Mo3 O12 95.0(11) 7_565 . . . ?
V2 O19 Mo3 O18 -15(2) 7_565 . . . ?
V2 O19 Mo3 O13 -62.3(10) 7_565 . . . ?
V2 O19 Mo3 O2 26.7(11) 7_565 . . . ?
V2 O19 Mo3 O1' -1.8(9) 7_565 . . . ?
V2 O19 Mo3 V1 -47.3(13) 7_565 . . . ?
V3 O12 Mo3 O20 159.6(9) 7_565 . . . ?
V3 O12 Mo3 O19 -95.3(10) 7_565 . . . ?
V3 O12 Mo3 O18 59.6(9) 7_565 . . . ?
V3 O12 Mo3 O13 9.4(18) 7_565 . . . ?
V3 O12 Mo3 O2 -2.5(8) 7_565 . . . ?
V3 O12 Mo3 O1' -27.5(10) 7_565 . . . ?
V3 O12 Mo3 V1 45.2(11) 7_565 . . . ?
V1 O18 Mo3 O20 97.2(6) . . . . ?
Mo4 O18 Mo3 O20 -144.4(7) . . . . ?
V1 O18 Mo3 O19 -49.3(13) . . . . ?
Mo4 O18 Mo3 O19 69.1(13) . . . . ?
V1 O18 Mo3 O12 -160.3(6) . . . . ?
Mo4 O18 Mo3 O12 -41.9(7) . . . . ?
V1 O18 Mo3 O13 1.0(4) . . . . ?
Mo4 O18 Mo3 O13 119.4(7) . . . . ?
V1 O18 Mo3 O2 -95.7(6) . . . . ?
Mo4 O18 Mo3 O2 22.7(6) . . . . ?
V1 O18 Mo3 O1' -61.0(5) . . . . ?
Mo4 O18 Mo3 O1' 57.4(7) . . . . ?
Mo4 O18 Mo3 V1 118.4(9) . . . . ?
V1 O13 Mo3 O20 -98.5(6) . . . . ?
Mo2 O13 Mo3 O20 144.7(7) . . . . ?
V1 O13 Mo3 O19 158.8(6) . . . . ?
Mo2 O13 Mo3 O19 42.0(7) . . . . ?
V1 O13 Mo3 O12 52.1(13) . . . . ?
Mo2 O13 Mo3 O12 -64.6(13) . . . . ?
V1 O13 Mo3 O18 -1.0(4) . . . . ?
Mo2 O13 Mo3 O18 -117.7(7) . . . . ?
V1 O13 Mo3 O2 63.1(5) . . . . ?
Mo2 O13 Mo3 O2 -53.7(7) . . . . ?
V1 O13 Mo3 O1' 94.1(6) . . . . ?
Mo2 O13 Mo3 O1' -22.7(6) . . . . ?
Mo2 O13 Mo3 V1 -116.8(8) . . . . ?
P1 O2 Mo3 O20 161.6(11) . . . . ?
O1' O2 Mo3 O20 158.3(13) . . . . ?
O1 O2 Mo3 O20 -121.7(16) . . . . ?
P1 O2 Mo3 O19 -39.8(11) . . . . ?
O1' O2 Mo3 O19 -43.0(8) . . . . ?
O1 O2 Mo3 O19 36.9(13) . . . . ?
P1 O2 Mo3 O12 -136.3(12) . . . . ?
O1' O2 Mo3 O12 -139.6(9) . . . . ?
O1 O2 Mo3 O12 -59.6(13) . . . . ?
P1 O2 Mo3 O18 121.1(12) . . . . ?
O1' O2 Mo3 O18 117.9(8) . . . . ?
O1 O2 Mo3 O18 -162.2(15) . . . . ?
P1 O2 Mo3 O13 48.4(11) . . . . ?
O1' O2 Mo3 O13 45.1(7) . . . . ?
O1 O2 Mo3 O13 125.1(13) . . . . ?
P1 O2 Mo3 O1' 3.2(8) . . . . ?
O1 O2 Mo3 O1' 80.0(14) . . . . ?
P1 O2 Mo3 V1 82.4(10) . . . . ?
O1' O2 Mo3 V1 79.2(7) . . . . ?
O1 O2 Mo3 V1 159.2(14) . . . . ?
P1 O1' Mo3 O20 -164.0(10) . . . . ?
O2 O1' Mo3 O20 -160.9(13) . . . . ?
O1 O1' Mo3 O20 -89(2) 7_565 . . . ?
O2' O1' Mo3 O20 126.2(14) 7_565 . . . ?
Mo2 O1' Mo3 O20 -20.2(16) . . . . ?
P1 O1' Mo3 O19 129.4(11) . . . . ?
O2 O1' Mo3 O19 132.4(9) . . . . ?
O1 O1' Mo3 O19 -155.1(16) 7_565 . . . ?
O2' O1' Mo3 O19 59.5(11) 7_565 . . . ?
Mo2 O1' Mo3 O19 -86.9(6) . . . . ?
P1 O1' Mo3 O12 34.4(10) . . . . ?
O2 O1' Mo3 O12 37.5(8) . . . . ?
O1 O1' Mo3 O12 109.9(15) 7_565 . . . ?
O2' O1' Mo3 O12 -35.4(12) 7_565 . . . ?
Mo2 O1' Mo3 O12 178.1(5) . . . . ?
P1 O1' Mo3 O18 -56.3(9) . . . . ?
O2 O1' Mo3 O18 -53.3(8) . . . . ?
O1 O1' Mo3 O18 19.1(14) 7_565 . . . ?
O2' O1' Mo3 O18 -126.2(11) 7_565 . . . ?
Mo2 O1' Mo3 O18 87.4(5) . . . . ?
P1 O1' Mo3 O13 -129.9(11) . . . . ?
O2 O1' Mo3 O13 -126.8(9) . . . . ?
O1 O1' Mo3 O13 -54.4(14) 7_565 . . . ?
O2' O1' Mo3 O13 160.3(13) 7_565 . . . ?
Mo2 O1' Mo3 O13 13.9(4) . . . . ?
P1 O1' Mo3 O2 -3.1(8) . . . . ?
O1 O1' Mo3 O2 72.4(15) 7_565 . . . ?
O2' O1' Mo3 O2 -72.9(12) 7_565 . . . ?
Mo2 O1' Mo3 O2 140.7(10) . . . . ?
P1 O1' Mo3 V1 -90.3(9) . . . . ?
O2 O1' Mo3 V1 -87.2(7) . . . . ?
O1 O1' Mo3 V1 -14.8(13) 7_565 . . . ?
O2' O1' Mo3 V1 -160.1(12) 7_565 . . . ?
Mo2 O1' Mo3 V1 53.5(4) . . . . ?
V2 O15 Mo4 O16 158.7(13) . . . . ?
V2 O15 Mo4 O17 -96.5(14) . . . . ?
V2 O15 Mo4 O14 58.8(14) . . . . ?
V2 O15 Mo4 O18 8(3) . . . . ?
V2 O15 Mo4 O2' -0.3(12) . . . . ?
V2 O15 Mo4 V1 42.8(18) . . . . ?
V3 O17 Mo4 O16 -156.4(10) 7_565 . . . ?
V3 O17 Mo4 O15 95.3(11) 7_565 . . . ?
V3 O17 Mo4 O14 -11.6(19) 7_565 . . . ?
V3 O17 Mo4 O18 -59.4(10) 7_565 . . . ?
V3 O17 Mo4 O2' 30.4(11) 7_565 . . . ?
V3 O17 Mo4 V1 -44.4(12) 7_565 . . . ?
V1 O14 Mo4 O16 95.9(6) . . . . ?
Mo1 O14 Mo4 O16 -144.9(7) . . . . ?
V1 O14 Mo4 O15 -157.6(8) . . . . ?
Mo1 O14 Mo4 O15 -38.4(9) . . . . ?
V1 O14 Mo4 O17 -49.2(12) . . . . ?
Mo1 O14 Mo4 O17 70.0(13) . . . . ?
V1 O14 Mo4 O18 1.5(4) . . . . ?
Mo1 O14 Mo4 O18 120.7(8) . . . . ?
V1 O14 Mo4 O2' -97.2(6) . . . . ?
Mo1 O14 Mo4 O2' 21.9(7) . . . . ?
Mo1 O14 Mo4 V1 119.2(10) . . . . ?
V1 O18 Mo4 O16 -99.2(5) . . . . ?
Mo3 O18 Mo4 O16 142.5(7) . . . . ?
V1 O18 Mo4 O15 52.3(14) . . . . ?
Mo3 O18 Mo4 O15 -66.0(15) . . . . ?
V1 O18 Mo4 O17 158.8(5) . . . . ?
Mo3 O18 Mo4 O17 40.5(7) . . . . ?
V1 O18 Mo4 O14 -1.5(4) . . . . ?
Mo3 O18 Mo4 O14 -119.8(7) . . . . ?
V1 O18 Mo4 O2' 60.0(5) . . . . ?
Mo3 O18 Mo4 O2' -58.3(7) . . . . ?
Mo3 O18 Mo4 V1 -118.3(8) . . . . ?
P1 O2' Mo4 O16 160.8(10) . . . . ?
O1' O2' Mo4 O16 -133.4(13) 7_565 . . . ?
V2 O2' Mo4 O16 -67.6(15) . . . . ?
Mo1 O2' Mo4 O16 23.5(16) . . . . ?
P1 O2' Mo4 O15 -131.4(11) . . . . ?
O1' O2' Mo4 O15 -65.6(12) 7_565 . . . ?
V2 O2' Mo4 O15 0.2(6) . . . . ?
Mo1 O2' Mo4 O15 91.3(7) . . . . ?
P1 O2' Mo4 O17 -37.2(10) . . . . ?
O1' O2' Mo4 O17 28.5(12) 7_565 . . . ?
V2 O2' Mo4 O17 94.3(5) . . . . ?
Mo1 O2' Mo4 O17 -174.5(5) . . . . ?
P1 O2' Mo4 O14 123.6(10) . . . . ?
O1' O2' Mo4 O14 -170.7(13) 7_565 . . . ?
V2 O2' Mo4 O14 -104.9(5) . . . . ?
Mo1 O2' Mo4 O14 -13.7(4) . . . . ?
P1 O2' Mo4 O18 52.4(9) . . . . ?
O1' O2' Mo4 O18 118.1(11) 7_565 . . . ?
V2 O2' Mo4 O18 -176.1(4) . . . . ?
Mo1 O2' Mo4 O18 -85.0(5) . . . . ?
P1 O2' Mo4 V1 85.0(9) . . . . ?
O1' O2' Mo4 V1 150.8(12) 7_565 . . . ?
V2 O2' Mo4 V1 -143.4(5) . . . . ?
Mo1 O2' Mo4 V1 -52.3(4) . . . . ?
Mo3 O13 V1 O21 110.5(5) . . . . ?
Mo2 O13 V1 O21 -112.0(5) . . . . ?
Mo3 O13 V1 O18 1.0(4) . . . . ?
Mo2 O13 V1 O18 138.6(5) . . . . ?
Mo3 O13 V1 O11 -138.3(5) . . . . ?
Mo2 O13 V1 O11 -0.8(5) . . . . ?
Mo3 O13 V1 O14 -68.3(7) . . . . ?
Mo2 O13 V1 O14 69.2(7) . . . . ?
Mo3 O13 V1 Mo2 -137.5(7) . . . . ?
Mo2 O13 V1 Mo3 137.5(7) . . . . ?
Mo3 O13 V1 Mo1 -109.7(3) . . . . ?
Mo2 O13 V1 Mo1 27.8(5) . . . . ?
Mo3 O13 V1 Mo4 -27.4(5) . . . . ?
Mo2 O13 V1 Mo4 110.1(3) . . . . ?
Mo3 O18 V1 O21 -110.6(5) . . . . ?
Mo4 O18 V1 O21 112.3(5) . . . . ?
Mo3 O18 V1 O13 -1.1(5) . . . . ?
Mo4 O18 V1 O13 -138.2(5) . . . . ?
Mo3 O18 V1 O11 70.1(8) . . . . ?
Mo4 O18 V1 O11 -67.0(7) . . . . ?
Mo3 O18 V1 O14 138.7(5) . . . . ?
Mo4 O18 V1 O14 1.6(5) . . . . ?
Mo3 O18 V1 Mo2 27.6(5) . . . . ?
Mo4 O18 V1 Mo2 -109.5(3) . . . . ?
Mo4 O18 V1 Mo3 -137.1(7) . . . . ?
Mo3 O18 V1 Mo1 111.4(4) . . . . ?
Mo4 O18 V1 Mo1 -25.7(4) . . . . ?
Mo3 O18 V1 Mo4 137.1(7) . . . . ?
Mo2 O11 V1 O21 110.5(5) . . . . ?
Mo1 O11 V1 O21 -111.8(5) . . . . ?
Mo2 O11 V1 O13 0.8(5) . . . . ?
Mo1 O11 V1 O13 138.5(5) . . . . ?
Mo2 O11 V1 O18 -70.2(7) . . . . ?
Mo1 O11 V1 O18 67.5(7) . . . . ?
Mo2 O11 V1 O14 -138.7(5) . . . . ?
Mo1 O11 V1 O14 -1.0(5) . . . . ?
Mo1 O11 V1 Mo2 137.7(6) . . . . ?
Mo2 O11 V1 Mo3 -28.0(5) . . . . ?
Mo1 O11 V1 Mo3 109.7(3) . . . . ?
Mo2 O11 V1 Mo1 -137.7(6) . . . . ?
Mo2 O11 V1 Mo4 -110.9(3) . . . . ?
Mo1 O11 V1 Mo4 26.7(4) . . . . ?
Mo1 O14 V1 O21 111.9(5) . . . . ?
Mo4 O14 V1 O21 -110.8(6) . . . . ?
Mo1 O14 V1 O13 -69.3(7) . . . . ?
Mo4 O14 V1 O13 68.0(7) . . . . ?
Mo1 O14 V1 O18 -139.0(6) . . . . ?
Mo4 O14 V1 O18 -1.6(5) . . . . ?
Mo1 O14 V1 O11 1.1(5) . . . . ?
Mo4 O14 V1 O11 138.4(5) . . . . ?
Mo1 O14 V1 Mo2 -27.0(6) . . . . ?
Mo4 O14 V1 Mo2 110.3(3) . . . . ?
Mo1 O14 V1 Mo3 -111.1(4) . . . . ?
Mo4 O14 V1 Mo3 26.3(5) . . . . ?
Mo4 O14 V1 Mo1 137.4(8) . . . . ?
Mo1 O14 V1 Mo4 -137.4(8) . . . . ?
O9 Mo2 V1 O21 -0.7(6) . . . . ?
O10 Mo2 V1 O21 113.9(7) . . . . ?
O4 Mo2 V1 O21 -116.9(7) . . . . ?
O11 Mo2 V1 O21 -90.4(6) . . . . ?
O13 Mo2 V1 O21 88.4(6) . . . . ?
O1 Mo2 V1 O21 -160.2(5) 7_565 . . . ?
O1' Mo2 V1 O21 157.1(5) . . . . ?
O9 Mo2 V1 O13 -89.1(6) . . . . ?
O10 Mo2 V1 O13 25.6(7) . . . . ?
O4 Mo2 V1 O13 154.7(7) . . . . ?
O11 Mo2 V1 O13 -178.8(7) . . . . ?
O1 Mo2 V1 O13 111.4(6) 7_565 . . . ?
O1' Mo2 V1 O13 68.7(6) . . . . ?
O9 Mo2 V1 O18 -134.7(5) . . . . ?
O10 Mo2 V1 O18 -20.1(7) . . . . ?
O4 Mo2 V1 O18 109.1(6) . . . . ?
O11 Mo2 V1 O18 135.6(6) . . . . ?
O13 Mo2 V1 O18 -45.6(6) . . . . ?
O1 Mo2 V1 O18 65.8(5) 7_565 . . . ?
O1' Mo2 V1 O18 23.1(5) . . . . ?
O9 Mo2 V1 O11 89.7(6) . . . . ?
O10 Mo2 V1 O11 -155.6(7) . . . . ?
O4 Mo2 V1 O11 -26.5(7) . . . . ?
O13 Mo2 V1 O11 178.8(7) . . . . ?
O1 Mo2 V1 O11 -69.8(6) 7_565 . . . ?
O1' Mo2 V1 O11 -112.5(6) . . . . ?
O9 Mo2 V1 O14 134.7(5) . . . . ?
O10 Mo2 V1 O14 -110.7(7) . . . . ?
O4 Mo2 V1 O14 18.5(7) . . . . ?
O11 Mo2 V1 O14 45.0(6) . . . . ?
O13 Mo2 V1 O14 -136.2(6) . . . . ?
O1 Mo2 V1 O14 -24.8(5) 7_565 . . . ?
O1' Mo2 V1 O14 -67.5(5) . . . . ?
O9 Mo2 V1 Mo3 -116.5(4) . . . . ?
O10 Mo2 V1 Mo3 -1.9(6) . . . . ?
O4 Mo2 V1 Mo3 127.3(5) . . . . ?
O11 Mo2 V1 Mo3 153.8(5) . . . . ?
O13 Mo2 V1 Mo3 -27.4(5) . . . . ?
O1 Mo2 V1 Mo3 84.0(3) 7_565 . . . ?
O1' Mo2 V1 Mo3 41.3(4) . . . . ?
O9 Mo2 V1 Mo1 117.1(4) . . . . ?
O10 Mo2 V1 Mo1 -128.3(6) . . . . ?
O4 Mo2 V1 Mo1 0.9(5) . . . . ?
O11 Mo2 V1 Mo1 27.4(4) . . . . ?
O13 Mo2 V1 Mo1 -153.8(5) . . . . ?
O1 Mo2 V1 Mo1 -42.4(3) 7_565 . . . ?
O1' Mo2 V1 Mo1 -85.1(4) . . . . ?
O9 Mo2 V1 Mo4 179.6(4) . . . . ?
O10 Mo2 V1 Mo4 -65.8(6) . . . . ?
O4 Mo2 V1 Mo4 63.4(5) . . . . ?
O11 Mo2 V1 Mo4 89.9(5) . . . . ?
O13 Mo2 V1 Mo4 -91.3(5) . . . . ?
O1 Mo2 V1 Mo4 20.1(3) 7_565 . . . ?
O1' Mo2 V1 Mo4 -22.6(4) . . . . ?
O20 Mo3 V1 O21 -1.0(6) . . . . ?
O19 Mo3 V1 O21 -114.8(7) . . . . ?
O12 Mo3 V1 O21 113.5(7) . . . . ?
O18 Mo3 V1 O21 89.0(6) . . . . ?
O13 Mo3 V1 O21 -89.4(6) . . . . ?
O2 Mo3 V1 O21 159.0(6) . . . . ?
O1' Mo3 V1 O21 -158.9(6) . . . . ?
O20 Mo3 V1 O13 88.4(7) . . . . ?
O19 Mo3 V1 O13 -25.4(8) . . . . ?
O12 Mo3 V1 O13 -157.1(7) . . . . ?
O18 Mo3 V1 O13 178.4(7) . . . . ?
O2 Mo3 V1 O13 -111.5(6) . . . . ?
O1' Mo3 V1 O13 -69.5(6) . . . . ?
O20 Mo3 V1 O18 -90.0(7) . . . . ?
O19 Mo3 V1 O18 156.2(8) . . . . ?
O12 Mo3 V1 O18 24.5(8) . . . . ?
O13 Mo3 V1 O18 -178.4(7) . . . . ?
O2 Mo3 V1 O18 70.0(6) . . . . ?
O1' Mo3 V1 O18 112.1(6) . . . . ?
O20 Mo3 V1 O11 134.4(6) . . . . ?
O19 Mo3 V1 O11 20.7(7) . . . . ?
O12 Mo3 V1 O11 -111.0(7) . . . . ?
O18 Mo3 V1 O11 -135.5(6) . . . . ?
O13 Mo3 V1 O11 46.1(6) . . . . ?
O2 Mo3 V1 O11 -65.5(5) . . . . ?
O1' Mo3 V1 O11 -23.4(5) . . . . ?
O20 Mo3 V1 O14 -135.0(6) . . . . ?
O19 Mo3 V1 O14 111.3(7) . . . . ?
O12 Mo3 V1 O14 -20.5(7) . . . . ?
O18 Mo3 V1 O14 -44.9(6) . . . . ?
O13 Mo3 V1 O14 136.7(6) . . . . ?
O2 Mo3 V1 O14 25.1(5) . . . . ?
O1' Mo3 V1 O14 67.2(5) . . . . ?
O20 Mo3 V1 Mo2 115.9(4) . . . . ?
O19 Mo3 V1 Mo2 2.1(6) . . . . ?
O12 Mo3 V1 Mo2 -129.6(6) . . . . ?
O18 Mo3 V1 Mo2 -154.1(5) . . . . ?
O13 Mo3 V1 Mo2 27.5(5) . . . . ?
O2 Mo3 V1 Mo2 -84.0(4) . . . . ?
O1' Mo3 V1 Mo2 -42.0(4) . . . . ?
O20 Mo3 V1 Mo1 -179.3(5) . . . . ?
O19 Mo3 V1 Mo1 66.9(6) . . . . ?
O12 Mo3 V1 Mo1 -64.8(6) . . . . ?
O18 Mo3 V1 Mo1 -89.3(5) . . . . ?
O13 Mo3 V1 Mo1 92.3(5) . . . . ?
O2 Mo3 V1 Mo1 -19.2(4) . . . . ?
O1' Mo3 V1 Mo1 22.8(4) . . . . ?
O20 Mo3 V1 Mo4 -117.6(4) . . . . ?
O19 Mo3 V1 Mo4 128.6(6) . . . . ?
O12 Mo3 V1 Mo4 -3.1(6) . . . . ?
O18 Mo3 V1 Mo4 -27.6(5) . . . . ?
O13 Mo3 V1 Mo4 154.0(5) . . . . ?
O2 Mo3 V1 Mo4 42.5(4) . . . . ?
O1' Mo3 V1 Mo4 84.5(4) . . . . ?
O6 Mo1 V1 O21 1.0(6) . . . . ?
O7 Mo1 V1 O21 -115.4(8) . . . . ?
O5 Mo1 V1 O21 115.8(6) . . . . ?
O14 Mo1 V1 O21 -88.9(7) . . . . ?
O11 Mo1 V1 O21 89.5(6) . . . . ?
O2' Mo1 V1 O21 -156.5(6) . . . . ?
O6 Mo1 V1 O13 -134.4(5) . . . . ?
O7 Mo1 V1 O13 109.1(8) . . . . ?
O5 Mo1 V1 O13 -19.6(6) . . . . ?
O14 Mo1 V1 O13 135.7(7) . . . . ?
O11 Mo1 V1 O13 -45.9(5) . . . . ?
O2' Mo1 V1 O13 68.1(5) . . . . ?
O6 Mo1 V1 O18 134.4(5) . . . . ?
O7 Mo1 V1 O18 17.9(8) . . . . ?
O5 Mo1 V1 O18 -110.9(6) . . . . ?
O14 Mo1 V1 O18 44.5(6) . . . . ?
O11 Mo1 V1 O18 -137.1(5) . . . . ?
O2' Mo1 V1 O18 -23.1(5) . . . . ?
O6 Mo1 V1 O11 -88.5(6) . . . . ?
O7 Mo1 V1 O11 155.0(8) . . . . ?
O5 Mo1 V1 O11 26.2(6) . . . . ?
O14 Mo1 V1 O11 -178.4(7) . . . . ?
O2' Mo1 V1 O11 114.0(6) . . . . ?
O6 Mo1 V1 O14 89.9(7) . . . . ?
O7 Mo1 V1 O14 -26.6(9) . . . . ?
O5 Mo1 V1 O14 -155.4(7) . . . . ?
O11 Mo1 V1 O14 178.4(7) . . . . ?
O2' Mo1 V1 O14 -67.6(7) . . . . ?
O6 Mo1 V1 Mo2 -115.7(4) . . . . ?
O7 Mo1 V1 Mo2 127.8(7) . . . . ?
O5 Mo1 V1 Mo2 -1.0(5) . . . . ?
O14 Mo1 V1 Mo2 154.4(6) . . . . ?
O11 Mo1 V1 Mo2 -27.2(4) . . . . ?
O2' Mo1 V1 Mo2 86.8(4) . . . . ?
O6 Mo1 V1 Mo3 179.3(4) . . . . ?
O7 Mo1 V1 Mo3 62.8(7) . . . . ?
O5 Mo1 V1 Mo3 -66.0(5) . . . . ?
O14 Mo1 V1 Mo3 89.4(6) . . . . ?
O11 Mo1 V1 Mo3 -92.2(4) . . . . ?
O2' Mo1 V1 Mo3 21.8(4) . . . . ?
O6 Mo1 V1 Mo4 117.1(4) . . . . ?
O7 Mo1 V1 Mo4 0.7(7) . . . . ?
O5 Mo1 V1 Mo4 -128.1(5) . . . . ?
O14 Mo1 V1 Mo4 27.3(6) . . . . ?
O11 Mo1 V1 Mo4 -154.3(4) . . . . ?
O2' Mo1 V1 Mo4 -40.3(4) . . . . ?
O16 Mo4 V1 O21 -1.0(5) . . . . ?
O15 Mo4 V1 O21 117.2(9) . . . . ?
O17 Mo4 V1 O21 -113.4(6) . . . . ?
O14 Mo4 V1 O21 89.9(7) . . . . ?
O18 Mo4 V1 O21 -87.7(6) . . . . ?
O2' Mo4 V1 O21 157.4(5) . . . . ?
O16 Mo4 V1 O13 132.5(5) . . . . ?
O15 Mo4 V1 O13 -109.2(8) . . . . ?
O17 Mo4 V1 O13 20.2(6) . . . . ?
O14 Mo4 V1 O13 -136.5(6) . . . . ?
O18 Mo4 V1 O13 45.8(5) . . . . ?
O2' Mo4 V1 O13 -69.0(5) . . . . ?
O16 Mo4 V1 O18 86.7(6) . . . . ?
O15 Mo4 V1 O18 -155.0(9) . . . . ?
O17 Mo4 V1 O18 -25.7(6) . . . . ?
O14 Mo4 V1 O18 177.6(7) . . . . ?
O2' Mo4 V1 O18 -114.8(6) . . . . ?
O16 Mo4 V1 O11 -136.0(5) . . . . ?
O15 Mo4 V1 O11 -17.7(8) . . . . ?
O17 Mo4 V1 O11 111.6(6) . . . . ?
O14 Mo4 V1 O11 -45.1(6) . . . . ?
O18 Mo4 V1 O11 137.3(5) . . . . ?
O2' Mo4 V1 O11 22.5(5) . . . . ?
O16 Mo4 V1 O14 -90.9(6) . . . . ?
O15 Mo4 V1 O14 27.4(9) . . . . ?
O17 Mo4 V1 O14 156.7(7) . . . . ?
O18 Mo4 V1 O14 -177.6(7) . . . . ?
O2' Mo4 V1 O14 67.5(6) . . . . ?
O16 Mo4 V1 Mo2 178.7(4) . . . . ?
O15 Mo4 V1 Mo2 -63.1(8) . . . . ?
O17 Mo4 V1 Mo2 66.3(5) . . . . ?
O14 Mo4 V1 Mo2 -90.4(5) . . . . ?
O18 Mo4 V1 Mo2 92.0(5) . . . . ?
O2' Mo4 V1 Mo2 -22.9(4) . . . . ?
O16 Mo4 V1 Mo3 114.2(4) . . . . ?
O15 Mo4 V1 Mo3 -127.6(8) . . . . ?
O17 Mo4 V1 Mo3 1.8(5) . . . . ?
O14 Mo4 V1 Mo3 -154.9(5) . . . . ?
O18 Mo4 V1 Mo3 27.5(4) . . . . ?
O2' Mo4 V1 Mo3 -87.4(4) . . . . ?
O16 Mo4 V1 Mo1 -118.0(4) . . . . ?
O15 Mo4 V1 Mo1 0.3(8) . . . . ?
O17 Mo4 V1 Mo1 129.7(5) . . . . ?
O14 Mo4 V1 Mo1 -27.1(5) . . . . ?
O18 Mo4 V1 Mo1 155.3(4) . . . . ?
O2' Mo4 V1 Mo1 40.5(4) . . . . ?
Cu1 O8 V2 O7 1.8(6) . . . . ?
Cu1 O8 V2 O19 -90.8(5) . . . 7_565 ?
Cu1 O8 V2 O15 90.2(6) . . . . ?
Cu1 O8 V2 O10 -178.5(5) . . . 7_565 ?
Cu1 O8 V2 O2' 45.7(16) . . . . ?
Mo1 O7 V2 O8 165.0(13) . . . . ?
Mo1 O7 V2 O19 -95.5(14) . . . 7_565 ?
Mo1 O7 V2 O15 62.9(14) . . . . ?
Mo1 O7 V2 O10 -14(3) . . . 7_565 ?
Mo1 O7 V2 O2' 0.4(12) . . . . ?
Mo4 O15 V2 O8 -163.9(14) . . . . ?
Mo4 O15 V2 O7 -63.0(15) . . . . ?
Mo4 O15 V2 O19 19(2) . . . 7_565 ?
Mo4 O15 V2 O10 98.0(14) . . . 7_565 ?
Mo4 O15 V2 O2' 0.3(12) . . . . ?
P1 O2' V2 O8 178.9(10) . . . . ?
O1' O2' V2 O8 179.9(13) 7_565 . . . ?
Mo4 O2' V2 O8 49.7(16) . . . . ?
Mo1 O2' V2 O8 -49.0(16) . . . . ?
P1 O2' V2 O7 -132.2(11) . . . . ?
O1' O2' V2 O7 -131.2(9) 7_565 . . . ?
Mo4 O2' V2 O7 98.5(7) . . . . ?
Mo1 O2' V2 O7 -0.2(5) . . . . ?
P1 O2' V2 O19 -44.1(9) . . . 7_565 ?
O1' O2' V2 O19 -43.2(7) 7_565 . . 7_565 ?
Mo4 O2' V2 O19 -173.4(4) . . . 7_565 ?
Mo1 O2' V2 O19 87.9(5) . . . 7_565 ?
P1 O2' V2 O15 129.1(11) . . . . ?
O1' O2' V2 O15 130.1(9) 7_565 . . . ?
Mo4 O2' V2 O15 -0.1(5) . . . . ?
Mo1 O2' V2 O15 -98.9(7) . . . . ?
P1 O2' V2 O10 43.0(10) . . . 7_565 ?
O1' O2' V2 O10 43.9(7) 7_565 . . 7_565 ?
Mo4 O2' V2 O10 -86.3(5) . . . 7_565 ?
Mo1 O2' V2 O10 175.0(4) . . . 7_565 ?
Mo1 O5 V3 O3 -166.0(11) . . . . ?
Mo1 O5 V3 O17 11(2) . . . 7_565 ?
Mo1 O5 V3 O4 -65.3(11) . . . . ?
Mo1 O5 V3 O12 94.9(12) . . . 7_565 ?
Mo2 O4 V3 O3 163.1(10) . . . . ?
Mo2 O4 V3 O5 61.1(10) . . . . ?
Mo2 O4 V3 O17 -97.2(10) . . . 7_565 ?
Mo2 O4 V3 O12 -21(2) . . . 7_565 ?
O1' O2 P1 O1 126.5(10) . . . . ?
Mo3 O2 P1 O1 122.8(12) . . . . ?
O1' O2 P1 O1 -53.5(10) . . . 7_565 ?
O1 O2 P1 O1 180.000(2) . . . 7_565 ?
Mo3 O2 P1 O1 -57.2(12) . . . 7_565 ?
O1' O2 P1 O1' 180.000(2) . . . 7_565 ?
O1 O2 P1 O1' 53.5(10) . . . 7_565 ?
Mo3 O2 P1 O1' 176.4(9) . . . 7_565 ?
O1 O2 P1 O1' -126.5(10) . . . . ?
Mo3 O2 P1 O1' -3.6(9) . . . . ?
O1' O2 P1 O2' 61.5(9) . . . 7_565 ?
O1 O2 P1 O2' -65.0(9) . . . 7_565 ?
Mo3 O2 P1 O2' 57.9(12) . . . 7_565 ?
O1' O2 P1 O2' -118.5(9) . . . . ?
O1 O2 P1 O2' 115.0(9) . . . . ?
Mo3 O2 P1 O2' -122.1(12) . . . . ?
O1' O1 P1 O2 127.1(10) 7_565 . . . ?
Mo2 O1 P1 O2 121.8(12) 7_565 . . . ?
O2 O1 P1 O2 180.000(1) . . . 7_565 ?
O1' O1 P1 O2 -52.9(10) 7_565 . . 7_565 ?
Mo2 O1 P1 O2 -58.2(12) 7_565 . . 7_565 ?
O2 O1 P1 O1' -127.1(10) . . . 7_565 ?
Mo2 O1 P1 O1' -5.3(8) 7_565 . . 7_565 ?
O2 O1 P1 O1' 52.9(10) . . . . ?
O1' O1 P1 O1' 180.000(2) 7_565 . . . ?
Mo2 O1 P1 O1' 174.7(8) 7_565 . . . ?
O2 O1 P1 O2' 113.8(9) . . . 7_565 ?
O1' O1 P1 O2' -119.1(9) 7_565 . . 7_565 ?
Mo2 O1 P1 O2' -124.4(11) 7_565 . . 7_565 ?
O2 O1 P1 O2' -66.2(9) . . . . ?
O1' O1 P1 O2' 60.9(9) 7_565 . . . ?
Mo2 O1 P1 O2' 55.6(11) 7_565 . . . ?
O1 O1' P1 O2 -126.6(10) 7_565 . . . ?
O2' O1' P1 O2 115.8(9) 7_565 . . . ?
Mo3 O1' P1 O2 3.5(9) . . . . ?
Mo2 O1' P1 O2 -131.7(12) . . . . ?
O2' O1' P1 O2 -64.2(9) 7_565 . . 7_565 ?
Mo3 O1' P1 O2 -176.5(9) . . . 7_565 ?
Mo2 O1' P1 O2 48.3(12) . . . 7_565 ?
O2 O1' P1 O1 -53.4(10) . . . . ?
O1 O1' P1 O1 180.000(3) 7_565 . . . ?
O2' O1' P1 O1 62.4(9) 7_565 . . . ?
Mo3 O1' P1 O1 -49.9(11) . . . . ?
Mo2 O1' P1 O1 174.9(8) . . . . ?
O2 O1' P1 O1 126.6(10) . . . 7_565 ?
O2' O1' P1 O1 -117.6(9) 7_565 . . 7_565 ?
Mo3 O1' P1 O1 130.1(11) . . . 7_565 ?
Mo2 O1' P1 O1 -5.1(8) . . . 7_565 ?
O2 O1' P1 O2' -115.8(9) . . . 7_565 ?
O1 O1' P1 O2' 117.6(9) 7_565 . . 7_565 ?
Mo3 O1' P1 O2' -112.3(11) . . . 7_565 ?
Mo2 O1' P1 O2' 112.5(11) . . . 7_565 ?
O2 O1' P1 O2' 64.2(9) . . . . ?
O1 O1' P1 O2' -62.4(9) 7_565 . . . ?
O2' O1' P1 O2' 180.0 7_565 . . . ?
Mo3 O1' P1 O2' 67.7(11) . . . . ?
Mo2 O1' P1 O2' -67.5(11) . . . . ?
O1' O2' P1 O2 -120.8(9) 7_565 . . . ?
V2 O2' P1 O2 -119.7(11) . . . . ?
Mo4 O2' P1 O2 -4.6(9) . . . . ?
Mo1 O2' P1 O2 122.5(11) . . . . ?
O1' O2' P1 O2 59.2(9) 7_565 . . 7_565 ?
V2 O2' P1 O2 60.3(11) . . . 7_565 ?
Mo4 O2' P1 O2 175.4(9) . . . 7_565 ?
Mo1 O2' P1 O2 -57.5(11) . . . 7_565 ?
O1' O2' P1 O1 -59.4(9) 7_565 . . . ?
V2 O2' P1 O1 -58.3(10) . . . . ?
Mo4 O2' P1 O1 56.9(10) . . . . ?
Mo1 O2' P1 O1 -176.1(8) . . . . ?
O1' O2' P1 O1 120.6(9) 7_565 . . 7_565 ?
V2 O2' P1 O1 121.7(10) . . . 7_565 ?
Mo4 O2' P1 O1 -123.1(10) . . . 7_565 ?
Mo1 O2' P1 O1 3.9(8) . . . 7_565 ?
V2 O2' P1 O1' 1.1(8) . . . 7_565 ?
Mo4 O2' P1 O1' 116.3(10) . . . 7_565 ?
Mo1 O2' P1 O1' -116.7(10) . . . 7_565 ?
O1' O2' P1 O1' 180.0 7_565 . . . ?
V2 O2' P1 O1' -178.9(8) . . . . ?
Mo4 O2' P1 O1' -63.7(10) . . . . ?
Mo1 O2' P1 O1' 63.3(10) . . . . ?
